data_2240425
loop_
_publ_author_name
'Jothivel, S.'
'Kotoky, Jibon'
'Kabilan, S.'

_publ_section_title
;
 Crystal structure of
 1-(2-chloroacetyl)-3,3-dimethyl-2,6-di-<i>p</i>-tolylpiperidin-4-one
;
_journal_issue 3
_journal_name_full 'Acta Crystallographica Section E'
_journal_page_first o173
_journal_page_last o174
_journal_paper_doi 10.1107/S2056989015002613
_journal_volume 71
_journal_year 2015
_chemical_formula_iupac 'C23 H26 Cl N O2'
_chemical_formula_moiety 'C23 H26 Cl N O2'
_chemical_formula_sum 'C23 H26 Cl N O2'
_chemical_formula_weight 383.90
_chemical_name_systematic
;
1-(2-Chloroacetyl)-3,3-dimethyl-2,6-di-<i>p</i>-tolylpiperidin-4-one
;
_space_group_IT_number 15
_symmetry_cell_setting monoclinic
_symmetry_space_group_name_Hall '-C 2yc'
_symmetry_space_group_name_H-M 'C 1 2/c 1'
_atom_sites_solution_hydrogens geom
_atom_sites_solution_primary direct
_atom_sites_solution_secondary difmap
_audit_creation_method SHELXL-97
_cell_angle_alpha 90.00
_cell_angle_beta 93.162(2)
_cell_angle_gamma 90.00
_cell_formula_units_Z 8
_cell_length_a 18.7923(6)
_cell_length_b 18.8289(5)
_cell_length_c 11.6689(3)
_cell_measurement_reflns_used 8523
_cell_measurement_temperature 296(2)
_cell_measurement_theta_max 25.49
_cell_measurement_theta_min 2.27
_cell_volume 4122.6(2)
_computing_cell_refinement
;
APEX2 and SAINT (Bruker, 2004)
;
_computing_data_collection
;
APEX2 (Bruker, 2004)
;
_computing_data_reduction
;
SAINT and XPREP (Bruker, 2004)
;
_computing_molecular_graphics
;
ORTEP-3 for Windows (Farrugia, 2012)
;
_computing_publication_material
;
SHELXL97 (Sheldrick, 2008) and PLATON (Spek, 2009)
;
_computing_structure_refinement
;
SHELXL97 (Sheldrick, 2008)
;
_computing_structure_solution
;
SIR92 (Altomare <i>et al.</i>,  1993)
;
_diffrn_ambient_temperature 296(2)
_diffrn_measured_fraction_theta_full 0.999
_diffrn_measured_fraction_theta_max 0.999
_diffrn_measurement_device_type 'Bruker Kappa APEXII CCD'
_diffrn_measurement_method '\w and \f scan'
_diffrn_radiation_monochromator graphite
_diffrn_radiation_source 'fine-focus sealed tube'
_diffrn_radiation_type MoK\a
_diffrn_radiation_wavelength 0.71073
_diffrn_reflns_av_R_equivalents 0.0279
_diffrn_reflns_av_sigmaI/netI 0.0184
_diffrn_reflns_limit_h_max 22
_diffrn_reflns_limit_h_min -23
_diffrn_reflns_limit_k_max 23
_diffrn_reflns_limit_k_min -23
_diffrn_reflns_limit_l_max 14
_diffrn_reflns_limit_l_min -14
_diffrn_reflns_number 29055
_diffrn_reflns_theta_full 25.83
_diffrn_reflns_theta_max 25.83
_diffrn_reflns_theta_min 2.16
_exptl_absorpt_coefficient_mu 0.202
_exptl_absorpt_correction_T_max 0.9591
_exptl_absorpt_correction_T_min 0.9305
_exptl_absorpt_correction_type multi-scan
_exptl_absorpt_process_details
;
(SADABS; Bruker, 2004)
;
_exptl_crystal_colour colourless
_exptl_crystal_density_diffrn 1.237
_exptl_crystal_density_method 'not measured'
_exptl_crystal_description block
_exptl_crystal_F_000 1632
_exptl_crystal_size_max 0.35
_exptl_crystal_size_mid 0.30
_exptl_crystal_size_min 0.25
_refine_diff_density_max 0.302
_refine_diff_density_min -0.222
_refine_ls_extinction_method none
_refine_ls_goodness_of_fit_ref 1.029
_refine_ls_hydrogen_treatment constr
_refine_ls_matrix_type full
_refine_ls_number_parameters 244
_refine_ls_number_reflns 3989
_refine_ls_number_restraints 0
_refine_ls_restrained_S_all 1.029
_refine_ls_R_factor_all 0.0569
_refine_ls_R_factor_gt 0.0412
_refine_ls_shift/su_max 0.000
_refine_ls_shift/su_mean 0.000
_refine_ls_structure_factor_coef Fsqd
_refine_ls_weighting_details 'calc w=1/[\s^2^(Fo^2^)+(0.0577P)^2^+3.5027P] where P=(Fo^2^+2Fc^2^)/3'
_refine_ls_weighting_scheme calc
_refine_ls_wR_factor_gt 0.1103
_refine_ls_wR_factor_ref 0.1240
_reflns_number_gt 3097
_reflns_number_total 3989
_reflns_threshold_expression I>2sigma(I)
_cod_data_source_file su5059sup1.cif
_cod_data_source_block I
_cod_original_sg_symbol_H-M 'C 2/c'
_cod_database_code 2240425
_cod_database_fobs_code 2240425

loop_
_symmetry_equiv_pos_as_xyz
'x, y, z'
'-x, y, -z+1/2'
'x+1/2, y+1/2, z'
'-x+1/2, y+1/2, -z+1/2'
'-x, -y, -z'
'x, -y, z-1/2'
'-x+1/2, -y+1/2, -z'
'x+1/2, -y+1/2, z-1/2'

loop_
_atom_site_type_symbol
_atom_site_label
_atom_site_fract_x
_atom_site_fract_y
_atom_site_fract_z
_atom_site_U_iso_or_equiv
_atom_site_adp_type
_atom_site_calc_flag
_atom_site_refinement_flags
_atom_site_occupancy
_atom_site_symmetry_multiplicity
C C1 0.99934(14) 0.15212(14) 0.4159(3) 0.0785(8) Uani d . 1 1
H H1A 0.9762 0.1118 0.3802 0.118 Uiso calc R 1 1
H H1B 1.0097 0.1423 0.4959 0.118 Uiso calc R 1 1
H H1C 1.0429 0.1616 0.3795 0.118 Uiso calc R 1 1
C C2 0.95102(11) 0.21596(11) 0.40374(19) 0.0516(5) Uani d . 1 1
C C3 0.97183(11) 0.28078(11) 0.44787(18) 0.0532(5) Uani d . 1 1
H H3 1.0169 0.2854 0.4841 0.064 Uiso calc R 1 1
C C4 0.92751(10) 0.33922(10) 0.43974(17) 0.0466(5) Uani d . 1 1
H H4 0.9431 0.3823 0.4711 0.056 Uiso calc R 1 1
C C5 0.86037(9) 0.33477(9) 0.38582(15) 0.0372(4) Uani d . 1 1
C C6 0.83961(11) 0.26980(10) 0.34030(19) 0.0519(5) Uani d . 1 1
H H6 0.7949 0.2652 0.3029 0.062 Uiso calc R 1 1
C C7 0.88421(12) 0.21166(11) 0.3495(2) 0.0603(6) Uani d . 1 1
H H7 0.8688 0.1685 0.3183 0.072 Uiso calc R 1 1
C C8 0.67209(9) 0.34288(10) 0.22260(15) 0.0399(4) Uani d . 1 1
C C9 0.68688(10) 0.30852(12) 0.12166(17) 0.0501(5) Uani d . 1 1
H H9 0.7118 0.3326 0.0669 0.060 Uiso calc R 1 1
C C10 0.66551(12) 0.23935(12) 0.1004(2) 0.0580(6) Uani d . 1 1
H H10 0.6770 0.2177 0.0322 0.070 Uiso calc R 1 1
C C11 0.62763(11) 0.20178(11) 0.1777(2) 0.0540(5) Uani d . 1 1
C C12 0.61085(12) 0.23649(12) 0.27655(19) 0.0607(6) Uani d . 1 1
H H12 0.5842 0.2129 0.3296 0.073 Uiso calc R 1 1
C C13 0.63251(11) 0.30541(12) 0.29906(18) 0.0529(5) Uani d . 1 1
H H13 0.6203 0.3271 0.3668 0.064 Uiso calc R 1 1
C C14 0.60485(15) 0.12615(13) 0.1559(3) 0.0794(8) Uani d . 1 1
H H14A 0.5792 0.1093 0.2194 0.119 Uiso calc R 1 1
H H14B 0.6462 0.0970 0.1475 0.119 Uiso calc R 1 1
H H14C 0.5747 0.1239 0.0869 0.119 Uiso calc R 1 1
C C15 0.70211(9) 0.41716(10) 0.24177(16) 0.0388(4) Uani d . 1 1
H H15 0.6940 0.4422 0.1686 0.047 Uiso calc R 1 1
C C16 0.66973(10) 0.46453(10) 0.33298(16) 0.0433(4) Uani d . 1 1
C C17 0.68764(10) 0.43549(10) 0.45226(16) 0.0426(4) Uani d . 1 1
C C18 0.75270(10) 0.38867(10) 0.46625(16) 0.0449(4) Uani d . 1 1
H H18A 0.7370 0.3396 0.4611 0.054 Uiso calc R 1 1
H H18B 0.7738 0.3958 0.5432 0.054 Uiso calc R 1 1
C C19 0.81131(9) 0.39888(9) 0.38170(15) 0.0369(4) Uani d . 1 1
H H19 0.8397 0.4402 0.4071 0.044 Uiso calc R 1 1
C C20 0.58947(11) 0.47386(14) 0.3074(2) 0.0619(6) Uani d . 1 1
H H20A 0.5810 0.4923 0.2312 0.093 Uiso calc R 1 1
H H20B 0.5710 0.5064 0.3618 0.093 Uiso calc R 1 1
H H20C 0.5661 0.4288 0.3134 0.093 Uiso calc R 1 1
C C21 0.70482(13) 0.53857(11) 0.33111(19) 0.0565(5) Uani d . 1 1
H H21A 0.6953 0.5600 0.2572 0.085 Uiso calc R 1 1
H H21B 0.7554 0.5339 0.3459 0.085 Uiso calc R 1 1
H H21C 0.6856 0.5680 0.3891 0.085 Uiso calc R 1 1
C C22 0.82141(10) 0.43472(10) 0.17806(16) 0.0419(4) Uani d . 1 1
C C23 0.90131(10) 0.43746(11) 0.20559(18) 0.0494(5) Uani d . 1 1
H H23A 0.9206 0.3897 0.2052 0.059 Uiso calc R 1 1
H H23B 0.9106 0.4570 0.2819 0.059 Uiso calc R 1 1
N N1 0.78074(7) 0.41404(8) 0.26376(12) 0.0364(3) Uani d . 1 1
O O1 0.79731(8) 0.44923(10) 0.08186(12) 0.0640(4) Uani d . 1 1
O O2 0.65195(8) 0.44814(8) 0.53268(12) 0.0578(4) Uani d . 1 1
Cl Cl1 0.94435(3) 0.48999(3) 0.10507(5) 0.05769(18) Uani d . 1 1

loop_
_atom_site_aniso_label
_atom_site_aniso_U_11
_atom_site_aniso_U_22
_atom_site_aniso_U_33
_atom_site_aniso_U_12
_atom_site_aniso_U_13
_atom_site_aniso_U_23
C1 0.0700(16) 0.0599(15) 0.106(2) 0.0246(12) 0.0088(15) 0.0049(14)
C2 0.0500(12) 0.0459(11) 0.0597(13) 0.0105(9) 0.0113(10) 0.0060(10)
C3 0.0437(11) 0.0577(13) 0.0573(13) 0.0083(9) -0.0054(9) 0.0013(10)
C4 0.0461(10) 0.0427(11) 0.0499(11) 0.0013(8) -0.0072(8) -0.0017(9)
C5 0.0391(9) 0.0377(9) 0.0348(9) 0.0004(7) 0.0019(7) 0.0050(7)
C6 0.0448(11) 0.0429(11) 0.0669(14) -0.0011(9) -0.0084(9) -0.0048(10)
C7 0.0619(14) 0.0384(11) 0.0804(16) 0.0004(10) 0.0013(12) -0.0094(10)
C8 0.0325(9) 0.0502(11) 0.0366(9) -0.0013(8) -0.0010(7) -0.0024(8)
C9 0.0458(11) 0.0631(13) 0.0421(11) -0.0107(9) 0.0082(8) -0.0081(9)
C10 0.0530(12) 0.0657(14) 0.0558(13) -0.0064(10) 0.0087(10) -0.0222(11)
C11 0.0475(11) 0.0507(12) 0.0632(14) -0.0044(9) -0.0033(10) -0.0054(10)
C12 0.0657(14) 0.0617(14) 0.0556(13) -0.0186(11) 0.0106(11) 0.0026(11)
C13 0.0562(12) 0.0604(13) 0.0432(11) -0.0132(10) 0.0111(9) -0.0082(9)
C14 0.0800(17) 0.0545(14) 0.103(2) -0.0098(13) -0.0022(15) -0.0091(14)
C15 0.0326(9) 0.0460(10) 0.0373(9) 0.0011(7) -0.0022(7) 0.0009(8)
C16 0.0405(10) 0.0446(10) 0.0442(11) 0.0056(8) -0.0030(8) -0.0038(8)
C17 0.0431(10) 0.0423(10) 0.0427(10) -0.0013(8) 0.0033(8) -0.0077(8)
C18 0.0504(11) 0.0487(11) 0.0355(10) 0.0053(9) 0.0011(8) 0.0014(8)
C19 0.0391(9) 0.0370(9) 0.0339(9) 0.0012(7) -0.0044(7) 0.0012(7)
C20 0.0449(12) 0.0752(15) 0.0650(14) 0.0169(11) -0.0015(10) -0.0091(12)
C21 0.0664(14) 0.0447(11) 0.0574(13) 0.0061(10) -0.0057(11) -0.0001(10)
C22 0.0396(10) 0.0468(10) 0.0392(10) -0.0015(8) -0.0002(8) 0.0064(8)
C23 0.0396(10) 0.0571(12) 0.0516(12) -0.0056(9) 0.0025(8) 0.0161(10)
N1 0.0324(7) 0.0433(8) 0.0331(8) -0.0007(6) -0.0022(6) 0.0033(6)
O1 0.0448(8) 0.1056(13) 0.0410(8) -0.0026(8) -0.0019(6) 0.0212(8)
O2 0.0571(9) 0.0680(10) 0.0495(8) 0.0061(7) 0.0138(7) -0.0085(7)
Cl1 0.0489(3) 0.0632(3) 0.0617(3) -0.0087(2) 0.0092(2) 0.0175(3)

loop_
_atom_type_symbol
_atom_type_description
_atom_type_scat_dispersion_real
_atom_type_scat_dispersion_imag
_atom_type_scat_source
C C 0.0033 0.0016 'International Tables Vol C Tables 4.2.6.8 and 6.1.1.4'
H H 0.0000 0.0000 'International Tables Vol C Tables 4.2.6.8 and 6.1.1.4'
N N 0.0061 0.0033 'International Tables Vol C Tables 4.2.6.8 and 6.1.1.4'
O O 0.0106 0.0060 'International Tables Vol C Tables 4.2.6.8 and 6.1.1.4'
Cl Cl 0.1484 0.1585 'International Tables Vol C Tables 4.2.6.8 and 6.1.1.4'

loop_
_geom_angle_atom_site_label_1
_geom_angle_atom_site_label_2
_geom_angle_atom_site_label_3
_geom_angle
C2 C1 H1A 109.5
C2 C1 H1B 109.5
H1A C1 H1B 109.5
C2 C1 H1C 109.5
H1A C1 H1C 109.5
H1B C1 H1C 109.5
C3 C2 C7 117.28(18)
C3 C2 C1 121.0(2)
C7 C2 C1 121.7(2)
C2 C3 C4 121.64(19)
C2 C3 H3 119.2
C4 C3 H3 119.2
C3 C4 C5 121.03(18)
C3 C4 H4 119.5
C5 C4 H4 119.5
C4 C5 C6 117.42(17)
C4 C5 C19 120.27(16)
C6 C5 C19 122.27(16)
C7 C6 C5 121.02(19)
C7 C6 H6 119.5
C5 C6 H6 119.5
C2 C7 C6 121.6(2)
C2 C7 H7 119.2
C6 C7 H7 119.2
C9 C8 C13 116.72(18)
C9 C8 C15 117.68(17)
C13 C8 C15 125.58(17)
C10 C9 C8 121.54(19)
C10 C9 H9 119.2
C8 C9 H9 119.2
C11 C10 C9 121.5(2)
C11 C10 H10 119.2
C9 C10 H10 119.2
C10 C11 C12 117.13(19)
C10 C11 C14 121.9(2)
C12 C11 C14 121.0(2)
C11 C12 C13 121.8(2)
C11 C12 H12 119.1
C13 C12 H12 119.1
C12 C13 C8 121.27(19)
C12 C13 H13 119.4
C8 C13 H13 119.4
C11 C14 H14A 109.5
C11 C14 H14B 109.5
H14A C14 H14B 109.5
C11 C14 H14C 109.5
H14A C14 H14C 109.5
H14B C14 H14C 109.5
N1 C15 C8 110.26(14)
N1 C15 C16 109.30(14)
C8 C15 C16 118.50(15)
N1 C15 H15 106.0
C8 C15 H15 106.0
C16 C15 H15 106.0
C17 C16 C20 112.73(17)
C17 C16 C15 110.46(15)
C20 C16 C15 110.77(16)
C17 C16 C21 105.40(15)
C20 C16 C21 108.11(17)
C15 C16 C21 109.16(16)
O2 C17 C18 120.85(18)
O2 C17 C16 122.55(18)
C18 C17 C16 116.60(16)
C17 C18 C19 117.67(16)
C17 C18 H18A 107.9
C19 C18 H18A 107.9
C17 C18 H18B 107.9
C19 C18 H18B 107.9
H18A C18 H18B 107.2
N1 C19 C5 112.60(14)
N1 C19 C18 111.41(14)
C5 C19 C18 109.69(14)
N1 C19 H19 107.6
C5 C19 H19 107.6
C18 C19 H19 107.6
C16 C20 H20A 109.5
C16 C20 H20B 109.5
H20A C20 H20B 109.5
C16 C20 H20C 109.5
H20A C20 H20C 109.5
H20B C20 H20C 109.5
C16 C21 H21A 109.5
C16 C21 H21B 109.5
H21A C21 H21B 109.5
C16 C21 H21C 109.5
H21A C21 H21C 109.5
H21B C21 H21C 109.5
O1 C22 N1 123.42(17)
O1 C22 C23 120.02(17)
N1 C22 C23 116.54(15)
C22 C23 Cl1 111.25(13)
C22 C23 H23A 109.4
Cl1 C23 H23A 109.4
C22 C23 H23B 109.4
Cl1 C23 H23B 109.4
H23A C23 H23B 108.0
C22 N1 C15 117.32(14)
C22 N1 C19 122.34(14)
C15 N1 C19 119.73(14)

loop_
_geom_bond_atom_site_label_1
_geom_bond_atom_site_label_2
_geom_bond_distance
C1 C2 1.508(3)
C1 H1A 0.9600
C1 H1B 0.9600
C1 H1C 0.9600
C2 C3 1.373(3)
C2 C7 1.377(3)
C3 C4 1.380(3)
C3 H3 0.9300
C4 C5 1.381(3)
C4 H4 0.9300
C5 C6 1.381(3)
C5 C19 1.518(2)
C6 C7 1.379(3)
C6 H6 0.9300
C7 H7 0.9300
C8 C9 1.385(3)
C8 C13 1.386(3)
C8 C15 1.520(3)
C9 C10 1.381(3)
C9 H9 0.9300
C10 C11 1.376(3)
C10 H10 0.9300
C11 C12 1.377(3)
C11 C14 1.505(3)
C12 C13 1.381(3)
C12 H12 0.9300
C13 H13 0.9300
C14 H14A 0.9600
C14 H14B 0.9600
C14 H14C 0.9600
C15 N1 1.487(2)
C15 C16 1.540(3)
C15 H15 0.9800
C16 C17 1.516(3)
C16 C20 1.531(3)
C16 C21 1.543(3)
C17 O2 1.207(2)
C17 C18 1.509(3)
C18 C19 1.531(3)
C18 H18A 0.9700
C18 H18B 0.9700
C19 N1 1.489(2)
C19 H19 0.9800
C20 H20A 0.9600
C20 H20B 0.9600
C20 H20C 0.9600
C21 H21A 0.9600
C21 H21B 0.9600
C21 H21C 0.9600
C22 O1 1.218(2)
C22 N1 1.349(2)
C22 C23 1.519(3)
C23 Cl1 1.7644(19)
C23 H23A 0.9700
C23 H23B 0.9700

loop_
_geom_torsion_atom_site_label_1
_geom_torsion_atom_site_label_2
_geom_torsion_atom_site_label_3
_geom_torsion_atom_site_label_4
_geom_torsion
C7 C2 C3 C4 0.8(3)
C1 C2 C3 C4 -178.4(2)
C2 C3 C4 C5 -0.5(3)
C3 C4 C5 C6 -0.2(3)
C3 C4 C5 C19 177.66(18)
C4 C5 C6 C7 0.6(3)
C19 C5 C6 C7 -177.3(2)
C3 C2 C7 C6 -0.4(3)
C1 C2 C7 C6 178.8(2)
C5 C6 C7 C2 -0.2(4)
C13 C8 C9 C10 -2.4(3)
C15 C8 C9 C10 175.93(18)
C8 C9 C10 C11 1.0(3)
C9 C10 C11 C12 1.0(3)
C9 C10 C11 C14 -179.3(2)
C10 C11 C12 C13 -1.6(3)
C14 C11 C12 C13 178.7(2)
C11 C12 C13 C8 0.2(4)
C9 C8 C13 C12 1.8(3)
C15 C8 C13 C12 -176.37(19)
C9 C8 C15 N1 -70.5(2)
C13 C8 C15 N1 107.6(2)
C9 C8 C15 C16 162.48(17)
C13 C8 C15 C16 -19.4(3)
N1 C15 C16 C17 -58.92(19)
C8 C15 C16 C17 68.5(2)
N1 C15 C16 C20 175.44(16)
C8 C15 C16 C20 -57.1(2)
N1 C15 C16 C21 56.52(19)
C8 C15 C16 C21 -176.06(15)
C20 C16 C17 O2 -31.5(3)
C15 C16 C17 O2 -156.03(18)
C21 C16 C17 O2 86.2(2)
C20 C16 C17 C18 147.89(18)
C15 C16 C17 C18 23.4(2)
C21 C16 C17 C18 -94.40(19)
O2 C17 C18 C19 -154.92(18)
C16 C17 C18 C19 25.7(2)
C4 C5 C19 N1 129.92(18)
C6 C5 C19 N1 -52.3(2)
C4 C5 C19 C18 -105.40(19)
C6 C5 C19 C18 72.4(2)
C17 C18 C19 N1 -37.9(2)
C17 C18 C19 C5 -163.28(15)
O1 C22 C23 Cl1 19.9(3)
N1 C22 C23 Cl1 -161.74(15)
O1 C22 N1 C15 -7.0(3)
C23 C22 N1 C15 174.71(16)
O1 C22 N1 C19 -177.95(18)
C23 C22 N1 C19 3.7(3)
C8 C15 N1 C22 105.19(18)
C16 C15 N1 C22 -122.88(17)
C8 C15 N1 C19 -83.58(18)
C16 C15 N1 C19 48.3(2)
C5 C19 N1 C22 -65.7(2)
C18 C19 N1 C22 170.53(16)
C5 C19 N1 C15 123.48(16)
C18 C19 N1 C15 -0.2(2)
